data_4064447
loop_
_publ_author_name
'Spannhoff, Kirsten'
'Rojas, Rene'
'Fr\"ohlich, Roland'
'Kehr, Gerald'
'Erker, Gerhard'

_publ_section_title
;
 Reactions of Topologically Related &#x201C;nacnacH-CN&#x201D; and
 &#x201C;P-nacnacH-CN&#x201D; Chelate Ligand Systems with HB(C6F5)2
;
_journal_issue 8
_journal_name_full Organometallics
_journal_page_first 2377
_journal_paper_doi 10.1021/om200116q
_journal_volume 30
_journal_year 2011
_chemical_formula_sum 'C69 H41 B2 F20 N3 P2'
_chemical_formula_weight 1375.61
_chemical_name_systematic
; 
 ? 
;
_space_group_IT_number 14
_symmetry_cell_setting monoclinic
_symmetry_space_group_name_Hall '-P 2yn'
_symmetry_space_group_name_H-M 'P 1 21/n 1'
_atom_sites_solution_hydrogens geom
_atom_sites_solution_primary direct
_atom_sites_solution_secondary difmap
_audit_creation_method SHELXL-97
_cell_angle_alpha 90.00
_cell_angle_beta 105.550(2)
_cell_angle_gamma 90.00
_cell_formula_units_Z 4
_cell_length_a 14.8112(4)
_cell_length_b 22.0942(6)
_cell_length_c 19.1294(5)
_cell_measurement_reflns_used 10477
_cell_measurement_temperature 223(2)
_cell_measurement_theta_max 68.25
_cell_measurement_theta_min 0.88
_cell_volume 6030.8(3)
_computing_cell_refinement 'Collect (Nonius B.V., 1998)'
_computing_data_collection 'Collect (Nonius B.V., 1998)'
_computing_data_reduction 'Denzo-SMN (Otwinowski & Minor, 1997)'
_computing_molecular_graphics 'XP (BrukerAXS, 2000)'
_computing_publication_material 'SHELXL-97 (Sheldrick, 1997)'
_computing_structure_refinement 'SHELXL-97 (Sheldrick, 1997)'
_computing_structure_solution 'SHELXS-97 (Sheldrick, 1990)'
_diffrn_ambient_temperature 223(2)
_diffrn_measured_fraction_theta_full 0.980
_diffrn_measured_fraction_theta_max 0.980
_diffrn_measurement_device_type 'Nonius KappaCCD APEXII'
_diffrn_measurement_method '\w and \f scans'
_diffrn_radiation_monochromator graphite
_diffrn_radiation_source 'fine-focus sealed tube'
_diffrn_radiation_type CuK\a
_diffrn_radiation_wavelength 1.54178
_diffrn_reflns_av_R_equivalents 0.062
_diffrn_reflns_av_sigmaI/netI 0.0319
_diffrn_reflns_limit_h_max 17
_diffrn_reflns_limit_h_min -17
_diffrn_reflns_limit_k_max 26
_diffrn_reflns_limit_k_min -25
_diffrn_reflns_limit_l_max 21
_diffrn_reflns_limit_l_min -22
_diffrn_reflns_number 50565
_diffrn_reflns_theta_full 67.71
_diffrn_reflns_theta_max 67.71
_diffrn_reflns_theta_min 3.69
_exptl_absorpt_coefficient_mu 1.628
_exptl_absorpt_correction_T_max 0.7922
_exptl_absorpt_correction_T_min 0.6408
_exptl_absorpt_correction_type multi-scan
_exptl_absorpt_process_details 'Denzo (Otwinowski, Borek, Majewski & Minor, 2003)'
_exptl_crystal_colour colourless
_exptl_crystal_density_diffrn 1.515
_exptl_crystal_density_method 'not measured'
_exptl_crystal_description block
_exptl_crystal_F_000 2784
_exptl_crystal_size_max 0.30
_exptl_crystal_size_mid 0.20
_exptl_crystal_size_min 0.15
_refine_diff_density_max 0.875
_refine_diff_density_min -0.460
_refine_diff_density_rms 0.056
_refine_ls_extinction_method none
_refine_ls_goodness_of_fit_ref 1.022
_refine_ls_hydrogen_treatment constr
_refine_ls_matrix_type full
_refine_ls_number_parameters 854
_refine_ls_number_reflns 10698
_refine_ls_number_restraints 42
_refine_ls_restrained_S_all 1.044
_refine_ls_R_factor_all 0.0726
_refine_ls_R_factor_gt 0.0585
_refine_ls_shift/su_max 0.001
_refine_ls_shift/su_mean 0.000
_refine_ls_structure_factor_coef Fsqd
_refine_ls_weighting_details 'calc w=1/[\s^2^(Fo^2^)+(0.0846P)^2^+5.9381P] where P=(Fo^2^+2Fc^2^)/3'
_refine_ls_weighting_scheme calc
_refine_ls_wR_factor_gt 0.1533
_refine_ls_wR_factor_ref 0.1653
_reflns_number_gt 8675
_reflns_number_total 10698
_reflns_threshold_expression >2sigma(I)
_cod_data_source_file om200116q_si_007.cif
_cod_data_source_block erk5361
_cod_original_sg_symbol_H-M P21/n
_cod_database_code 4064447

loop_
_symmetry_equiv_pos_as_xyz
'x, y, z'
'-x+1/2, y+1/2, -z+1/2'
'-x, -y, -z'
'x-1/2, -y-1/2, z-1/2'

loop_
_atom_site_label
_atom_site_type_symbol
_atom_site_fract_x
_atom_site_fract_y
_atom_site_fract_z
_atom_site_U_iso_or_equiv
_atom_site_adp_type
_atom_site_occupancy
_atom_site_symmetry_multiplicity
_atom_site_calc_flag
_atom_site_refinement_flags
P1 P 0.98979(5) 0.31826(3) 0.21437(4) 0.03069(17) Uani 1 1 d .
P2 P 0.92344(5) 0.23232(3) 0.31795(4) 0.03030(17) Uani 1 1 d .
N1 N 1.04552(15) 0.25789(10) 0.20037(12) 0.0323(5) Uani 1 1 d .
N2 N 0.98136(15) 0.18298(10) 0.28334(12) 0.0324(5) Uani 1 1 d .
B1 B 1.0465(2) 0.19093(14) 0.23018(18) 0.0347(7) Uani 1 1 d .
C1 C 0.93420(18) 0.30387(12) 0.28259(15) 0.0319(6) Uani 1 1 d .
C2 C 0.88724(19) 0.35373(13) 0.30232(15) 0.0340(6) Uani 1 1 d .
H2 H 0.8886 0.3895 0.2760 0.041 Uiso 1 1 calc R
N3 N 0.84212(16) 0.35717(11) 0.35199(13) 0.0369(5) Uani 1 1 d .
H3 H 0.8461 0.3260 0.3804 0.044 Uiso 1 1 calc R
B2 B 0.7812(2) 0.41182(15) 0.36606(19) 0.0393(7) Uani 1 1 d .
H2A H 0.7796 0.4428 0.3284 0.047 Uiso 1 1 calc R
C11 C 1.0702(2) 0.38090(13) 0.24479(16) 0.0365(6) Uani 1 1 d .
C12 C 1.0546(3) 0.43863(15) 0.2159(2) 0.0547(8) Uani 1 1 d .
H12 H 1.0016 0.4466 0.1772 0.066 Uiso 1 1 calc R
C13 C 1.1174(3) 0.48474(18) 0.2442(2) 0.0726(12) Uani 1 1 d .
H13 H 1.1065 0.5239 0.2244 0.087 Uiso 1 1 calc R
C14 C 1.1948(3) 0.47398(19) 0.3005(2) 0.0705(11) Uani 1 1 d .
H14 H 1.2376 0.5054 0.3185 0.085 Uiso 1 1 calc R
C15 C 1.2099(2) 0.41734(17) 0.3307(2) 0.0563(9) Uani 1 1 d .
H15 H 1.2627 0.4100 0.3698 0.068 Uiso 1 1 calc R
C16 C 1.1474(2) 0.37085(15) 0.30362(17) 0.0453(7) Uani 1 1 d .
H16 H 1.1572 0.3323 0.3252 0.054 Uiso 1 1 calc R
C21 C 0.9054(2) 0.34583(13) 0.13352(16) 0.0380(6) Uani 1 1 d .
C22 C 0.9361(2) 0.37055(15) 0.07688(18) 0.0485(8) Uani 1 1 d .
H22 H 1.0005 0.3721 0.0803 0.058 Uiso 1 1 calc R
C23 C 0.8724(3) 0.39284(18) 0.01578(19) 0.0609(9) Uani 1 1 d .
H23 H 0.8937 0.4093 -0.0223 0.073 Uiso 1 1 calc R
C24 C 0.7783(3) 0.39105(18) 0.0104(2) 0.0645(10) Uani 1 1 d .
H24 H 0.7353 0.4071 -0.0308 0.077 Uiso 1 1 calc R
C25 C 0.7466(3) 0.36588(19) 0.0651(2) 0.0646(10) Uani 1 1 d .
H25 H 0.6819 0.3643 0.0609 0.078 Uiso 1 1 calc R
C26 C 0.8097(2) 0.34267(15) 0.12661(19) 0.0483(8) Uani 1 1 d .
H26 H 0.7877 0.3248 0.1635 0.058 Uiso 1 1 calc R
C31 C 0.80028(19) 0.21241(12) 0.29660(16) 0.0352(6) Uani 1 1 d .
C32 C 0.7574(2) 0.19040(15) 0.22786(16) 0.0421(7) Uani 1 1 d .
H32 H 0.7924 0.1861 0.1938 0.050 Uiso 1 1 calc R
C33 C 0.6633(2) 0.17474(17) 0.20888(19) 0.0536(8) Uani 1 1 d .
H33 H 0.6355 0.1579 0.1630 0.064 Uiso 1 1 calc R
C34 C 0.6105(2) 0.18397(18) 0.2577(2) 0.0578(9) Uani 1 1 d .
H34 H 0.5464 0.1739 0.2446 0.069 Uiso 1 1 calc R
C35 C 0.6509(2) 0.20743(17) 0.3242(2) 0.0557(9) Uani 1 1 d .
H35 H 0.6143 0.2145 0.3566 0.067 Uiso 1 1 calc R
C36 C 0.7457(2) 0.22109(14) 0.34466(18) 0.0446(7) Uani 1 1 d .
H36 H 0.7733 0.2363 0.3914 0.053 Uiso 1 1 calc R
C41 C 0.9625(2) 0.23446(13) 0.41591(16) 0.0380(6) Uani 1 1 d .
C42 C 0.9355(2) 0.18936(15) 0.45788(18) 0.0479(8) Uani 1 1 d .
H42 H 0.8919 0.1597 0.4354 0.058 Uiso 1 1 calc R
C43 C 0.9727(3) 0.18858(18) 0.53189(19) 0.0604(9) Uani 1 1 d .
H43 H 0.9537 0.1587 0.5600 0.072 Uiso 1 1 calc R
C44 C 1.0377(3) 0.2315(2) 0.56493(19) 0.0646(10) Uani 1 1 d .
H44 H 1.0637 0.2304 0.6155 0.077 Uiso 1 1 calc R
C45 C 1.0650(3) 0.27615(18) 0.52407(18) 0.0578(9) Uani 1 1 d .
H45 H 1.1095 0.3052 0.5469 0.069 Uiso 1 1 calc R
C46 C 1.0271(2) 0.27807(14) 0.44994(17) 0.0427(7) Uani 1 1 d .
H46 H 1.0449 0.3088 0.4224 0.051 Uiso 1 1 calc R
C51 C 1.1026(2) 0.26693(13) 0.14906(16) 0.0363(6) Uani 1 1 d .
C52 C 1.1953(2) 0.28526(14) 0.17446(18) 0.0447(7) Uani 1 1 d .
H52 H 1.2204 0.2943 0.2239 0.054 Uiso 1 1 calc R
C53 C 1.2508(3) 0.29020(18) 0.1265(2) 0.0600(10) Uani 1 1 d .
H53 H 1.3140 0.3018 0.1439 0.072 Uiso 1 1 calc R
C54 C 1.2147(3) 0.2784(2) 0.0547(2) 0.0698(12) Uani 1 1 d .
H54 H 1.2528 0.2817 0.0226 0.084 Uiso 1 1 calc R
C55 C 1.1216(3) 0.26140(19) 0.0288(2) 0.0650(11) Uani 1 1 d .
H55 H 1.0962 0.2540 -0.0210 0.078 Uiso 1 1 calc R
C56 C 1.0660(2) 0.25539(15) 0.07619(17) 0.0476(8) Uani 1 1 d .
H56 H 1.0031 0.2434 0.0586 0.057 Uiso 1 1 calc R
C61 C 0.9772(2) 0.12185(13) 0.31113(17) 0.0377(6) Uani 1 1 d .
C62 C 0.9102(2) 0.08084(14) 0.27411(19) 0.0454(7) Uani 1 1 d .
H62 H 0.8670 0.0923 0.2305 0.055 Uiso 1 1 calc R
C63 C 0.9068(3) 0.02306(16) 0.3014(2) 0.0651(10) Uani 1 1 d .
H63 H 0.8616 -0.0047 0.2761 0.078 Uiso 1 1 calc R
C64 C 0.9698(3) 0.00613(18) 0.3659(3) 0.0796(13) Uani 1 1 d .
H64 H 0.9675 -0.0332 0.3842 0.096 Uiso 1 1 calc R
C65 C 1.0360(3) 0.04670(18) 0.4035(3) 0.0716(11) Uani 1 1 d .
H65 H 1.0780 0.0354 0.4478 0.086 Uiso 1 1 calc R
C66 C 1.0403(2) 0.10442(15) 0.37547(19) 0.0510(8) Uani 1 1 d .
H66 H 1.0863 0.1318 0.4004 0.061 Uiso 1 1 calc R
C71 C 1.1598(2) 0.17993(13) 0.27116(18) 0.0402(7) Uani 1 1 d .
C72 C 1.2250(2) 0.15809(14) 0.2366(2) 0.0474(8) Uani 1 1 d .
F72 F 1.19783(14) 0.13818(9) 0.16765(12) 0.0606(5) Uani 1 1 d .
C73 C 1.3207(2) 0.15866(17) 0.2676(2) 0.0593(10) Uani 1 1 d .
F73 F 1.37867(15) 0.13687(12) 0.22983(17) 0.0866(8) Uani 1 1 d .
C74 C 1.3568(2) 0.18274(19) 0.3348(3) 0.0635(11) Uani 1 1 d .
F74 F 1.44995(14) 0.18453(14) 0.36443(16) 0.0933(9) Uani 1 1 d .
C75 C 1.2969(2) 0.20718(16) 0.3710(2) 0.0534(8) Uani 1 1 d .
F75 F 1.33072(14) 0.23382(11) 0.43552(12) 0.0714(6) Uani 1 1 d .
C76 C 1.2018(2) 0.20419(14) 0.33877(18) 0.0417(7) Uani 1 1 d .
F76 F 1.14864(12) 0.23085(8) 0.37738(10) 0.0476(4) Uani 1 1 d .
C81 C 1.0021(2) 0.14192(14) 0.16489(17) 0.0427(7) Uani 1 1 d .
C82 C 0.9216(2) 0.15503(16) 0.10943(17) 0.0482(8) Uani 1 1 d .
F82 F 0.87997(12) 0.20971(9) 0.10667(10) 0.0511(5) Uani 1 1 d .
C83 C 0.8778(3) 0.1150(2) 0.0563(2) 0.0661(11) Uani 1 1 d .
F83 F 0.80138(19) 0.13192(13) 0.00442(13) 0.0911(9) Uani 1 1 d .
C84 C 0.9119(4) 0.0577(2) 0.0557(3) 0.0782(14) Uani 1 1 d .
F84 F 0.8715(3) 0.01817(14) 0.00388(16) 0.1198(12) Uani 1 1 d .
C85 C 0.9894(4) 0.04129(16) 0.1098(3) 0.0743(14) Uani 1 1 d .
F85 F 1.0248(2) -0.01530(11) 0.11319(19) 0.1080(11) Uani 1 1 d .
C86 C 1.0313(3) 0.08233(15) 0.1640(2) 0.0547(9) Uani 1 1 d .
F86 F 1.10163(16) 0.06053(9) 0.21875(14) 0.0681(6) Uani 1 1 d .
C91 C 0.8316(2) 0.44147(14) 0.44465(17) 0.0416(7) Uani 1 1 d .
C92 C 0.8738(2) 0.40806(17) 0.50462(19) 0.0520(8) Uani 1 1 d .
F92 F 0.86365(17) 0.34681(10) 0.50207(11) 0.0706(6) Uani 1 1 d .
C93 C 0.9279(3) 0.4322(2) 0.5695(2) 0.0706(12) Uani 1 1 d .
F93 F 0.97026(19) 0.39617(17) 0.62445(13) 0.1064(11) Uani 1 1 d .
C94 C 0.9375(3) 0.4943(3) 0.5744(3) 0.0744(13) Uani 1 1 d .
F94 F 0.99172(19) 0.51889(19) 0.63550(16) 0.1236(14) Uani 1 1 d .
C95 C 0.8937(3) 0.5296(2) 0.5175(3) 0.0715(12) Uani 1 1 d .
F95 F 0.9040(2) 0.59023(13) 0.52323(19) 0.1148(12) Uani 1 1 d .
C96 C 0.8431(2) 0.50367(16) 0.4544(2) 0.0549(9) Uani 1 1 d .
F96 F 0.80269(19) 0.54169(9) 0.39984(14) 0.0781(7) Uani 1 1 d .
C101 C 0.6745(2) 0.38649(13) 0.35504(17) 0.0400(7) Uani 1 1 d .
C102 C 0.6223(2) 0.37019(14) 0.28667(17) 0.0445(7) Uani 1 1 d .
F102 F 0.66061(13) 0.37442(10) 0.22978(10) 0.0589(5) Uani 1 1 d .
C103 C 0.5313(2) 0.34981(17) 0.27037(19) 0.0541(8) Uani 1 1 d .
F103 F 0.48456(15) 0.33571(14) 0.20142(12) 0.0826(7) Uani 1 1 d .
C104 C 0.4878(2) 0.34412(16) 0.3251(2) 0.0530(8) Uani 1 1 d .
F104 F 0.39841(15) 0.32434(12) 0.31022(14) 0.0791(7) Uani 1 1 d .
C105 C 0.5357(2) 0.35843(15) 0.3942(2) 0.0501(8) Uani 1 1 d .
F105 F 0.49301(15) 0.35380(11) 0.44751(12) 0.0700(6) Uani 1 1 d .
C106 C 0.6272(2) 0.37881(14) 0.40865(17) 0.0433(7) Uani 1 1 d .
F106 F 0.66935(14) 0.39190(10) 0.47802(10) 0.0601(5) Uani 1 1 d .
C111 C 1.2217(3) -0.0584(2) 0.5057(4) 0.120(2) Uani 1 1 d GU
H111 H 1.1565 -0.0611 0.4860 0.143 Uiso 1 1 calc R
C112 C 1.2596(5) -0.0577(2) 0.5805(3) 0.147(3) Uani 1 1 d GU
H112 H 1.2199 -0.0600 0.6114 0.176 Uiso 1 1 calc R
C113 C 1.3560(5) -0.0536(2) 0.6096(3) 0.168(3) Uani 1 1 d GU
H113 H 1.3816 -0.0532 0.6602 0.202 Uiso 1 1 calc R
C114 C 1.4146(3) -0.0502(2) 0.5638(4) 0.143(3) Uani 1 1 d GU
H114 H 1.4798 -0.0474 0.5835 0.172 Uiso 1 1 calc R
C115 C 1.3768(4) -0.0508(2) 0.4890(4) 0.137(3) Uani 1 1 d GU
H115 H 1.4164 -0.0485 0.4581 0.164 Uiso 1 1 calc R
C116 C 1.2803(4) -0.0549(2) 0.4600(3) 0.134(2) Uani 1 1 d GU
C117 C 1.2288(9) -0.0475(5) 0.3816(6) 0.225(5) Uani 1 1 d U
H11A H 1.1622 -0.0527 0.3757 0.337 Uiso 1 1 calc R
H11B H 1.2506 -0.0776 0.3530 0.337 Uiso 1 1 calc R
H11C H 1.2404 -0.0073 0.3654 0.337 Uiso 1 1 calc R

loop_
_atom_site_aniso_label
_atom_site_aniso_U_11
_atom_site_aniso_U_22
_atom_site_aniso_U_33
_atom_site_aniso_U_23
_atom_site_aniso_U_13
_atom_site_aniso_U_12
P1 0.0289(3) 0.0297(4) 0.0348(4) -0.0015(3) 0.0108(3) -0.0025(3)
P2 0.0280(3) 0.0298(4) 0.0347(4) -0.0016(3) 0.0111(3) -0.0017(3)
N1 0.0289(11) 0.0345(12) 0.0360(12) -0.0039(10) 0.0131(9) -0.0030(9)
N2 0.0298(11) 0.0280(11) 0.0410(13) -0.0001(10) 0.0120(10) -0.0009(9)
B1 0.0319(16) 0.0321(16) 0.0428(18) -0.0058(13) 0.0147(14) -0.0012(13)
C1 0.0305(13) 0.0302(14) 0.0362(15) -0.0028(11) 0.0111(11) -0.0023(11)
C2 0.0324(14) 0.0310(14) 0.0384(15) -0.0022(11) 0.0092(11) -0.0023(11)
N3 0.0405(13) 0.0319(12) 0.0424(13) -0.0005(10) 0.0183(11) 0.0033(10)
B2 0.0428(18) 0.0320(17) 0.0468(19) 0.0019(14) 0.0186(15) 0.0032(14)
C11 0.0369(15) 0.0344(15) 0.0409(16) -0.0040(12) 0.0153(12) -0.0048(12)
C12 0.059(2) 0.0408(18) 0.061(2) 0.0023(16) 0.0115(17) -0.0106(15)
C13 0.092(3) 0.040(2) 0.080(3) -0.0005(19) 0.013(2) -0.023(2)
C14 0.079(3) 0.060(2) 0.075(3) -0.017(2) 0.023(2) -0.037(2)
C15 0.0464(19) 0.063(2) 0.057(2) -0.0117(17) 0.0095(15) -0.0186(17)
C16 0.0463(17) 0.0423(17) 0.0468(18) -0.0045(14) 0.0113(14) -0.0086(14)
C21 0.0388(15) 0.0336(15) 0.0410(16) -0.0012(12) 0.0096(12) 0.0006(12)
C22 0.0486(18) 0.0497(19) 0.0470(18) 0.0016(15) 0.0125(14) 0.0014(15)
C23 0.078(3) 0.059(2) 0.0423(19) 0.0075(16) 0.0108(17) 0.0005(19)
C24 0.062(2) 0.062(2) 0.055(2) 0.0033(18) -0.0103(18) 0.0057(18)
C25 0.0422(19) 0.067(2) 0.074(3) 0.002(2) -0.0017(18) 0.0034(17)
C26 0.0395(17) 0.0491(19) 0.0541(19) -0.0005(15) 0.0088(14) -0.0005(14)
C31 0.0302(14) 0.0322(14) 0.0446(16) 0.0031(12) 0.0127(12) 0.0009(11)
C32 0.0351(15) 0.0507(18) 0.0407(16) 0.0006(14) 0.0107(12) -0.0014(13)
C33 0.0369(17) 0.071(2) 0.0497(19) 0.0009(17) 0.0052(14) -0.0084(16)
C34 0.0325(16) 0.071(2) 0.071(2) 0.0029(19) 0.0147(16) -0.0062(16)
C35 0.0411(18) 0.061(2) 0.074(2) -0.0060(18) 0.0319(17) -0.0064(16)
C36 0.0397(16) 0.0461(18) 0.0530(19) -0.0043(14) 0.0211(14) -0.0053(13)
C41 0.0395(15) 0.0372(16) 0.0392(16) -0.0009(12) 0.0138(12) 0.0025(12)
C42 0.0537(19) 0.0450(18) 0.0465(19) 0.0030(14) 0.0158(15) -0.0030(15)
C43 0.079(3) 0.060(2) 0.045(2) 0.0092(16) 0.0203(18) -0.0004(19)
C44 0.075(3) 0.081(3) 0.0353(18) 0.0002(18) 0.0090(17) -0.001(2)
C45 0.061(2) 0.064(2) 0.0442(19) -0.0080(17) 0.0069(16) -0.0104(18)
C46 0.0439(17) 0.0433(17) 0.0419(17) -0.0018(13) 0.0135(13) -0.0006(13)
C51 0.0360(15) 0.0352(15) 0.0432(16) -0.0026(12) 0.0200(12) -0.0012(12)
C52 0.0408(17) 0.0435(17) 0.0542(19) -0.0023(14) 0.0201(14) -0.0060(13)
C53 0.0459(19) 0.067(2) 0.077(3) -0.0056(19) 0.0347(18) -0.0139(17)
C54 0.077(3) 0.083(3) 0.069(3) -0.015(2) 0.053(2) -0.018(2)
C55 0.082(3) 0.073(3) 0.052(2) -0.0144(18) 0.039(2) -0.021(2)
C56 0.0529(19) 0.0503(19) 0.0446(18) -0.0073(14) 0.0218(15) -0.0122(15)
C61 0.0362(15) 0.0307(14) 0.0505(17) -0.0017(12) 0.0189(13) -0.0001(12)
C62 0.0445(17) 0.0359(16) 0.059(2) -0.0048(14) 0.0200(15) -0.0055(13)
C63 0.066(2) 0.0382(19) 0.093(3) -0.0036(19) 0.024(2) -0.0126(17)
C64 0.082(3) 0.040(2) 0.117(4) 0.020(2) 0.028(3) -0.003(2)
C65 0.069(3) 0.052(2) 0.088(3) 0.025(2) 0.010(2) 0.0050(19)
C66 0.0470(18) 0.0402(18) 0.064(2) 0.0090(15) 0.0124(16) 0.0013(14)
C71 0.0342(15) 0.0317(15) 0.0581(19) 0.0037(13) 0.0184(14) 0.0015(12)
C72 0.0429(17) 0.0375(16) 0.069(2) -0.0002(15) 0.0280(16) 0.0010(13)
F72 0.0574(12) 0.0544(12) 0.0842(15) -0.0131(10) 0.0436(11) -0.0009(9)
C73 0.0379(18) 0.052(2) 0.100(3) 0.009(2) 0.039(2) 0.0093(15)
F73 0.0520(13) 0.0794(16) 0.147(2) -0.0003(15) 0.0584(15) 0.0142(11)
C74 0.0282(16) 0.067(2) 0.095(3) 0.019(2) 0.0152(18) 0.0014(16)
F74 0.0265(10) 0.117(2) 0.133(2) 0.0222(17) 0.0148(12) 0.0049(11)
C75 0.0355(17) 0.055(2) 0.065(2) 0.0120(17) 0.0054(15) -0.0034(15)
F75 0.0451(11) 0.0877(16) 0.0699(14) 0.0057(12) -0.0044(10) -0.0141(11)
C76 0.0312(15) 0.0384(16) 0.0567(19) 0.0077(14) 0.0140(13) 0.0013(12)
F76 0.0380(9) 0.0516(11) 0.0524(10) -0.0072(8) 0.0108(8) -0.0026(8)
C81 0.0453(17) 0.0387(16) 0.0522(18) -0.0123(14) 0.0273(15) -0.0108(13)
C82 0.0537(19) 0.054(2) 0.0428(17) -0.0142(15) 0.0234(15) -0.0241(16)
F82 0.0425(10) 0.0594(12) 0.0497(11) -0.0062(9) 0.0093(8) -0.0086(9)
C83 0.074(3) 0.078(3) 0.051(2) -0.0207(19) 0.026(2) -0.043(2)
F83 0.0959(18) 0.117(2) 0.0539(13) -0.0216(13) 0.0085(13) -0.0562(16)
C84 0.101(4) 0.075(3) 0.071(3) -0.040(2) 0.045(3) -0.050(3)
F84 0.177(3) 0.098(2) 0.101(2) -0.0694(17) 0.065(2) -0.080(2)
C85 0.104(3) 0.0370(19) 0.109(4) -0.033(2) 0.075(3) -0.027(2)
F85 0.148(3) 0.0425(13) 0.168(3) -0.0425(15) 0.102(2) -0.0252(14)
C86 0.058(2) 0.0394(18) 0.079(3) -0.0121(17) 0.0399(19) -0.0077(16)
F86 0.0703(14) 0.0355(10) 0.1118(18) -0.0052(11) 0.0473(14) 0.0040(9)
C91 0.0385(16) 0.0414(16) 0.0498(18) -0.0089(14) 0.0205(13) -0.0007(13)
C92 0.0476(18) 0.060(2) 0.052(2) -0.0095(16) 0.0212(15) 0.0083(16)
F92 0.0977(17) 0.0640(14) 0.0573(12) 0.0139(10) 0.0332(12) 0.0277(12)
C93 0.045(2) 0.121(4) 0.049(2) -0.005(2) 0.0187(17) 0.014(2)
F93 0.0776(17) 0.187(3) 0.0520(14) 0.0054(17) 0.0129(12) 0.0378(19)
C94 0.047(2) 0.111(4) 0.071(3) -0.044(3) 0.025(2) -0.017(2)
F94 0.0709(16) 0.208(4) 0.096(2) -0.087(2) 0.0298(15) -0.046(2)
C95 0.064(2) 0.067(3) 0.096(3) -0.041(2) 0.042(2) -0.026(2)
F95 0.130(2) 0.0773(18) 0.159(3) -0.0707(19) 0.078(2) -0.0511(17)
C96 0.053(2) 0.051(2) 0.070(2) -0.0162(18) 0.0315(18) -0.0039(16)
F96 0.1069(18) 0.0367(11) 0.1031(18) -0.0027(11) 0.0497(15) 0.0041(11)
C101 0.0416(16) 0.0313(15) 0.0492(18) -0.0011(13) 0.0158(13) 0.0078(12)
C102 0.0448(17) 0.0452(18) 0.0464(18) -0.0025(14) 0.0175(14) 0.0068(14)
F102 0.0534(11) 0.0793(14) 0.0469(11) -0.0085(10) 0.0186(9) 0.0014(10)
C103 0.0436(18) 0.063(2) 0.054(2) -0.0106(17) 0.0089(15) 0.0024(16)
F103 0.0532(13) 0.126(2) 0.0637(14) -0.0244(14) 0.0064(11) -0.0112(13)
C104 0.0366(17) 0.052(2) 0.071(2) -0.0033(17) 0.0161(16) -0.0004(14)
F104 0.0426(11) 0.0947(18) 0.1009(18) -0.0066(14) 0.0206(11) -0.0124(11)
C105 0.0477(18) 0.0464(18) 0.064(2) 0.0033(16) 0.0289(16) 0.0043(15)
F105 0.0584(12) 0.0876(16) 0.0777(14) 0.0051(12) 0.0419(11) -0.0002(11)
C106 0.0453(17) 0.0413(17) 0.0468(18) -0.0020(13) 0.0187(14) 0.0068(13)
F106 0.0580(12) 0.0799(14) 0.0475(11) -0.0088(10) 0.0232(9) -0.0062(10)
C111 0.097(4) 0.081(4) 0.192(6) 0.027(4) 0.057(4) 0.007(3)
C112 0.159(6) 0.105(5) 0.196(7) 0.005(5) 0.083(5) -0.011(4)
C113 0.196(7) 0.096(5) 0.200(7) 0.029(5) 0.028(6) -0.051(5)
C114 0.122(5) 0.099(5) 0.210(7) 0.001(5) 0.048(5) 0.000(4)
C115 0.121(5) 0.111(5) 0.206(7) -0.028(5) 0.091(5) 0.003(4)
C116 0.166(6) 0.078(4) 0.160(6) -0.008(4) 0.049(5) -0.004(4)
C117 0.260(9) 0.186(8) 0.245(9) -0.013(7) 0.098(8) 0.013(7)

loop_
_atom_type_symbol
_atom_type_description
_atom_type_scat_dispersion_real
_atom_type_scat_dispersion_imag
_atom_type_scat_source
C C 0.0181 0.0091 'International Tables Vol C Tables 4.2.6.8 and 6.1.1.4'
H H 0.0000 0.0000 'International Tables Vol C Tables 4.2.6.8 and 6.1.1.4'
B B 0.0090 0.0039 'International Tables Vol C Tables 4.2.6.8 and 6.1.1.4'
N N 0.0311 0.0180 'International Tables Vol C Tables 4.2.6.8 and 6.1.1.4'
F F 0.0727 0.0534 'International Tables Vol C Tables 4.2.6.8 and 6.1.1.4'
P P 0.2955 0.4335 'International Tables Vol C Tables 4.2.6.8 and 6.1.1.4'

loop_
_geom_angle_atom_site_label_1
_geom_angle_atom_site_label_2
_geom_angle_atom_site_label_3
_geom_angle
N1 P1 C1 109.55(12)
N1 P1 C21 113.51(13)
C1 P1 C21 110.03(13)
N1 P1 C11 111.03(12)
C1 P1 C11 107.40(13)
C21 P1 C11 105.08(14)
N2 P2 C1 109.59(12)
N2 P2 C41 112.38(13)
C1 P2 C41 109.95(13)
N2 P2 C31 110.66(12)
C1 P2 C31 108.89(13)
C41 P2 C31 105.25(13)
C51 N1 B1 114.6(2)
C51 N1 P1 113.95(18)
B1 N1 P1 131.46(18)
C61 N2 B1 115.3(2)
C61 N2 P2 113.10(17)
B1 N2 P2 131.39(18)
N1 B1 N2 112.7(2)
N1 B1 C81 112.1(2)
N2 B1 C81 103.0(2)
N1 B1 C71 102.5(2)
N2 B1 C71 113.0(2)
C81 B1 C71 114.0(2)
C2 C1 P2 120.2(2)
C2 C1 P1 115.0(2)
P2 C1 P1 124.38(16)
N3 C2 C1 129.0(3)
C2 N3 B2 126.9(2)
N3 B2 C91 109.0(2)
N3 B2 C101 107.1(2)
C91 B2 C101 116.4(2)
C12 C11 C16 118.9(3)
C12 C11 P1 123.3(2)
C16 C11 P1 117.6(2)
C11 C12 C13 119.9(4)
C14 C13 C12 120.8(4)
C13 C14 C15 119.9(3)
C14 C15 C16 120.1(4)
C15 C16 C11 120.4(3)
C26 C21 C22 118.8(3)
C26 C21 P1 121.1(2)
C22 C21 P1 120.0(2)
C23 C22 C21 120.4(3)
C24 C23 C22 120.2(3)
C23 C24 C25 120.2(3)
C24 C25 C26 120.3(3)
C21 C26 C25 120.0(3)
C32 C31 C36 118.4(3)
C32 C31 P2 118.5(2)
C36 C31 P2 123.1(2)
C33 C32 C31 120.6(3)
C34 C33 C32 119.8(3)
C35 C34 C33 120.1(3)
C34 C35 C36 120.5(3)
C35 C36 C31 120.5(3)
C46 C41 C42 119.4(3)
C46 C41 P2 119.5(2)
C42 C41 P2 120.9(2)
C43 C42 C41 120.0(3)
C42 C43 C44 120.1(3)
C43 C44 C45 120.3(3)
C46 C45 C44 120.2(3)
C45 C46 C41 120.0(3)
C56 C51 C52 119.5(3)
C56 C51 N1 120.7(3)
C52 C51 N1 119.8(3)
C51 C52 C53 119.7(3)
C54 C53 C52 120.6(3)
C53 C54 C55 119.8(3)
C56 C55 C54 120.0(3)
C51 C56 C55 120.3(3)
C66 C61 C62 119.4(3)
C66 C61 N2 119.8(3)
C62 C61 N2 120.8(3)
C63 C62 C61 120.1(3)
C64 C63 C62 120.1(4)
C65 C64 C63 120.3(4)
C64 C65 C66 119.6(4)
C61 C66 C65 120.5(3)
C76 C71 C72 112.4(3)
C76 C71 B1 121.8(3)
C72 C71 B1 124.4(3)
F72 C72 C73 115.2(3)
F72 C72 C71 121.0(3)
C73 C72 C71 123.7(3)
F73 C73 C74 120.0(3)
F73 C73 C72 119.6(4)
C74 C73 C72 120.4(3)
F74 C74 C73 120.5(4)
F74 C74 C75 120.3(4)
C73 C74 C75 119.1(3)
F75 C75 C74 120.3(3)
F75 C75 C76 121.2(3)
C74 C75 C76 118.4(4)
F76 C76 C75 114.2(3)
F76 C76 C71 119.8(2)
C75 C76 C71 125.9(3)
C86 C81 C82 113.1(3)
C86 C81 B1 124.7(3)
C82 C81 B1 121.6(3)
F82 C82 C83 115.3(3)
F82 C82 C81 120.2(3)
C83 C82 C81 124.5(4)
F83 C83 C84 119.6(4)
F83 C83 C82 120.3(4)
C84 C83 C82 120.1(4)
F84 C84 C83 121.3(5)
F84 C84 C85 120.3(5)
C83 C84 C85 118.4(4)
F85 C85 C84 121.1(4)
F85 C85 C86 118.5(5)
C84 C85 C86 120.3(4)
F86 C86 C81 120.4(3)
F86 C86 C85 116.2(4)
C81 C86 C85 123.3(4)
C92 C91 C96 114.2(3)
C92 C91 B2 123.5(3)
C96 C91 B2 122.1(3)
F92 C92 C91 119.1(3)
F92 C92 C93 116.4(4)
C91 C92 C93 124.5(4)
F93 C93 C94 121.4(4)
F93 C93 C92 120.8(5)
C94 C93 C92 117.8(4)
F94 C94 C95 120.7(5)
F94 C94 C93 119.2(5)
C95 C94 C93 120.0(4)
F95 C95 C94 119.2(4)
F95 C95 C96 120.8(5)
C94 C95 C96 119.9(4)
F96 C96 C95 116.6(4)
F96 C96 C91 120.0(3)
C95 C96 C91 123.5(4)
C102 C101 C106 113.6(3)
C102 C101 B2 119.3(3)
C106 C101 B2 127.1(3)
F102 C102 C103 115.8(3)
F102 C102 C101 119.6(3)
C103 C102 C101 124.6(3)
F103 C103 C104 120.0(3)
F103 C103 C102 120.8(3)
C104 C103 C102 119.2(3)
F104 C104 C105 120.5(3)
F104 C104 C103 120.2(3)
C105 C104 C103 119.3(3)
F105 C105 C104 119.5(3)
F105 C105 C106 120.6(3)
C104 C105 C106 119.9(3)
F106 C106 C105 116.1(3)
F106 C106 C101 120.6(3)
C105 C106 C101 123.3(3)
C112 C111 C116 120.0
C113 C112 C111 120.0
C112 C113 C114 120.0
C115 C114 C113 120.0
C116 C115 C114 120.0
C115 C116 C111 120.0
C115 C116 C117 125.9(7)
C111 C116 C117 113.6(7)

loop_
_geom_bond_atom_site_label_1
_geom_bond_atom_site_label_2
_geom_bond_distance
P1 N1 1.628(2)
P1 C1 1.749(3)
P1 C21 1.814(3)
P1 C11 1.817(3)
P2 N2 1.633(2)
P2 C1 1.744(3)
P2 C41 1.808(3)
P2 C31 1.813(3)
N1 C51 1.470(3)
N1 B1 1.584(4)
N2 C61 1.459(4)
N2 B1 1.588(4)
B1 C81 1.651(4)
B1 C71 1.668(4)
C1 C2 1.407(4)
C2 N3 1.302(4)
N3 B2 1.573(4)
B2 C91 1.626(5)
B2 C101 1.636(5)
C11 C12 1.384(4)
C11 C16 1.390(4)
C12 C13 1.387(5)
C13 C14 1.368(6)
C14 C15 1.371(6)
C15 C16 1.387(4)
C21 C26 1.389(4)
C21 C22 1.394(4)
C22 C23 1.381(5)
C23 C24 1.370(6)
C24 C25 1.374(6)
C25 C26 1.390(5)
C31 C32 1.386(4)
C31 C36 1.391(4)
C32 C33 1.386(4)
C33 C34 1.384(5)
C34 C35 1.356(5)
C35 C36 1.386(5)
C41 C46 1.391(4)
C41 C42 1.404(4)
C42 C43 1.375(5)
C43 C44 1.379(6)
C44 C45 1.384(5)
C45 C46 1.379(5)
C51 C56 1.377(4)
C51 C52 1.388(4)
C52 C53 1.392(4)
C53 C54 1.359(6)
C54 C55 1.387(6)
C55 C56 1.385(5)
C61 C66 1.385(5)
C61 C62 1.390(4)
C62 C63 1.385(5)
C63 C64 1.384(6)
C64 C65 1.380(6)
C65 C66 1.391(5)
C71 C76 1.384(5)
C71 C72 1.395(4)
C72 F72 1.346(4)
C72 C73 1.383(5)
C73 F73 1.350(4)
C73 C74 1.361(6)
C74 F74 1.345(4)
C74 C75 1.374(5)
C75 F75 1.338(4)
C75 C76 1.379(4)
C76 F76 1.351(3)
C81 C86 1.387(5)
C81 C82 1.397(5)
C82 F82 1.351(4)
C82 C83 1.373(5)
C83 F83 1.343(5)
C83 C84 1.363(7)
C84 F84 1.337(4)
C84 C85 1.372(7)
C85 F85 1.351(5)
C85 C86 1.391(5)
C86 F86 1.353(5)
C91 C92 1.366(5)
C91 C96 1.391(5)
C92 F92 1.361(4)
C92 C93 1.390(5)
C93 F93 1.334(5)
C93 C94 1.380(7)
C94 F94 1.343(5)
C94 C95 1.355(7)
C95 F95 1.348(5)
C95 C96 1.366(6)
C96 F96 1.348(5)
C101 C102 1.377(4)
C101 C106 1.399(4)
C102 F102 1.359(4)
C102 C103 1.375(5)
C103 F103 1.351(4)
C103 C104 1.375(5)
C104 F104 1.350(4)
C104 C105 1.359(5)
C105 F105 1.340(4)
C105 C106 1.385(5)
C106 F106 1.338(4)
C111 C112 1.3900
C111 C116 1.3900
C112 C113 1.3900
C113 C114 1.3900
C114 C115 1.3900
C115 C116 1.3900
C116 C117 1.497(12)

loop_
_geom_torsion_atom_site_label_1
_geom_torsion_atom_site_label_2
_geom_torsion_atom_site_label_3
_geom_torsion_atom_site_label_4
_geom_torsion
C1 P1 N1 C51 -174.20(19)
C21 P1 N1 C51 62.4(2)
C11 P1 N1 C51 -55.7(2)
C1 P1 N1 B1 8.1(3)
C21 P1 N1 B1 -115.3(3)
C11 P1 N1 B1 126.5(2)
C1 P2 N2 C61 179.03(19)
C41 P2 N2 C61 56.5(2)
C31 P2 N2 C61 -60.9(2)
C1 P2 N2 B1 4.3(3)
C41 P2 N2 B1 -118.3(3)
C31 P2 N2 B1 124.4(2)
C51 N1 B1 N2 -178.1(2)
P1 N1 B1 N2 -0.4(4)
C51 N1 B1 C81 -62.5(3)
P1 N1 B1 C81 115.2(2)
C51 N1 B1 C71 60.2(3)
P1 N1 B1 C71 -122.1(2)
C61 N2 B1 N1 178.4(2)
P2 N2 B1 N1 -7.0(4)
C61 N2 B1 C81 57.4(3)
P2 N2 B1 C81 -128.0(2)
C61 N2 B1 C71 -66.0(3)
P2 N2 B1 C71 108.6(3)
N2 P2 C1 C2 177.6(2)
C41 P2 C1 C2 -58.4(3)
C31 P2 C1 C2 56.5(3)
N2 P2 C1 P1 5.4(2)
C41 P2 C1 P1 129.38(18)
C31 P2 C1 P1 -115.79(19)
N1 P1 C1 C2 177.0(2)
C21 P1 C1 C2 -57.6(2)
C11 P1 C1 C2 56.3(2)
N1 P1 C1 P2 -10.4(2)
C21 P1 C1 P2 115.03(19)
C11 P1 C1 P2 -131.11(18)
P2 C1 C2 N3 8.9(4)
P1 C1 C2 N3 -178.1(2)
C1 C2 N3 B2 -172.6(3)
C2 N3 B2 C91 -113.8(3)
C2 N3 B2 C101 119.5(3)
N1 P1 C11 C12 132.8(3)
C1 P1 C11 C12 -107.5(3)
C21 P1 C11 C12 9.7(3)
N1 P1 C11 C16 -52.2(3)
C1 P1 C11 C16 67.6(3)
C21 P1 C11 C16 -175.3(2)
C16 C11 C12 C13 2.2(5)
P1 C11 C12 C13 177.2(3)
C11 C12 C13 C14 -0.1(6)
C12 C13 C14 C15 -1.4(7)
C13 C14 C15 C16 0.8(6)
C14 C15 C16 C11 1.4(5)
C12 C11 C16 C15 -2.9(5)
P1 C11 C16 C15 -178.2(3)
N1 P1 C21 C26 111.4(3)
C1 P1 C21 C26 -11.8(3)
C11 P1 C21 C26 -127.1(3)
N1 P1 C21 C22 -68.4(3)
C1 P1 C21 C22 168.4(2)
C11 P1 C21 C22 53.1(3)
C26 C21 C22 C23 1.6(5)
P1 C21 C22 C23 -178.6(3)
C21 C22 C23 C24 0.3(6)
C22 C23 C24 C25 -1.4(6)
C23 C24 C25 C26 0.7(6)
C22 C21 C26 C25 -2.2(5)
P1 C21 C26 C25 177.9(3)
C24 C25 C26 C21 1.1(6)
N2 P2 C31 C32 -40.1(3)
C1 P2 C31 C32 80.5(3)
C41 P2 C31 C32 -161.7(2)
N2 P2 C31 C36 143.4(2)
C1 P2 C31 C36 -96.1(3)
C41 P2 C31 C36 21.7(3)
C36 C31 C32 C33 -3.0(5)
P2 C31 C32 C33 -179.8(3)
C31 C32 C33 C34 3.3(5)
C32 C33 C34 C35 -0.9(6)
C33 C34 C35 C36 -1.5(6)
C34 C35 C36 C31 1.7(5)
C32 C31 C36 C35 0.6(5)
P2 C31 C36 C35 177.2(3)
N2 P2 C41 C46 96.7(3)
C1 P2 C41 C46 -25.6(3)
C31 P2 C41 C46 -142.7(2)
N2 P2 C41 C42 -77.2(3)
C1 P2 C41 C42 160.4(2)
C31 P2 C41 C42 43.3(3)
C46 C41 C42 C43 0.0(5)
P2 C41 C42 C43 174.0(3)
C41 C42 C43 C44 -1.0(6)
C42 C43 C44 C45 1.0(6)
C43 C44 C45 C46 0.1(6)
C44 C45 C46 C41 -1.1(5)
C42 C41 C46 C45 1.0(5)
P2 C41 C46 C45 -173.0(3)
B1 N1 C51 C56 85.8(3)
P1 N1 C51 C56 -92.3(3)
B1 N1 C51 C52 -92.0(3)
P1 N1 C51 C52 89.9(3)
C56 C51 C52 C53 -1.7(5)
N1 C51 C52 C53 176.1(3)
C51 C52 C53 C54 1.3(6)
C52 C53 C54 C55 0.2(7)
C53 C54 C55 C56 -1.2(7)
C52 C51 C56 C55 0.7(5)
N1 C51 C56 C55 -177.1(3)
C54 C55 C56 C51 0.8(6)
B1 N2 C61 C66 90.5(3)
P2 N2 C61 C66 -85.2(3)
B1 N2 C61 C62 -90.1(3)
P2 N2 C61 C62 94.3(3)
C66 C61 C62 C63 -0.1(5)
N2 C61 C62 C63 -179.6(3)
C61 C62 C63 C64 0.4(6)
C62 C63 C64 C65 0.3(7)
C63 C64 C65 C66 -1.2(7)
C62 C61 C66 C65 -0.9(5)
N2 C61 C66 C65 178.6(3)
C64 C65 C66 C61 1.5(6)
N1 B1 C71 C76 77.4(3)
N2 B1 C71 C76 -44.1(4)
C81 B1 C71 C76 -161.2(3)
N1 B1 C71 C72 -87.9(3)
N2 B1 C71 C72 150.6(3)
C81 B1 C71 C72 33.5(4)
C76 C71 C72 F72 -173.6(3)
B1 C71 C72 F72 -7.0(5)
C76 C71 C72 C73 2.2(5)
B1 C71 C72 C73 168.8(3)
F72 C72 C73 F73 -3.6(5)
C71 C72 C73 F73 -179.6(3)
F72 C72 C73 C74 174.3(3)
C71 C72 C73 C74 -1.6(5)
F73 C73 C74 F74 -0.7(6)
C72 C73 C74 F74 -178.6(3)
F73 C73 C74 C75 177.1(3)
C72 C73 C74 C75 -0.9(6)
F74 C74 C75 F75 1.1(5)
C73 C74 C75 F75 -176.7(3)
F74 C74 C75 C76 -179.8(3)
C73 C74 C75 C76 2.5(5)
F75 C75 C76 F76 0.9(4)
C74 C75 C76 F76 -178.2(3)
F75 C75 C76 C71 177.3(3)
C74 C75 C76 C71 -1.9(5)
C72 C71 C76 F76 175.7(3)
B1 C71 C76 F76 8.8(4)
C72 C71 C76 C75 -0.4(5)
B1 C71 C76 C75 -167.4(3)
N1 B1 C81 C86 147.2(3)
N2 B1 C81 C86 -91.5(3)
C71 B1 C81 C86 31.3(4)
N1 B1 C81 C82 -41.7(4)
N2 B1 C81 C82 79.6(3)
C71 B1 C81 C82 -157.7(3)
C86 C81 C82 F82 174.5(3)
B1 C81 C82 F82 2.4(4)
C86 C81 C82 C83 -3.7(4)
B1 C81 C82 C83 -175.7(3)
F82 C82 C83 F83 2.7(5)
C81 C82 C83 F83 -179.1(3)
F82 C82 C83 C84 -177.4(3)
C81 C82 C83 C84 0.8(5)
F83 C83 C84 F84 0.9(6)
C82 C83 C84 F84 -179.0(3)
F83 C83 C84 C85 -179.1(3)
C82 C83 C84 C85 1.0(6)
F84 C84 C85 F85 -1.8(6)
C83 C84 C85 F85 178.2(3)
F84 C84 C85 C86 -179.7(3)
C83 C84 C85 C86 0.4(6)
C82 C81 C86 F86 -172.5(3)
B1 C81 C86 F86 -0.7(5)
C82 C81 C86 C85 5.1(5)
B1 C81 C86 C85 176.8(3)
F85 C85 C86 F86 -4.0(5)
C84 C85 C86 F86 173.9(3)
F85 C85 C86 C81 178.4(3)
C84 C85 C86 C81 -3.7(6)
N3 B2 C91 C92 -40.0(4)
C101 B2 C91 C92 81.2(4)
N3 B2 C91 C96 133.7(3)
C101 B2 C91 C96 -105.1(3)
C96 C91 C92 F92 177.2(3)
B2 C91 C92 F92 -8.6(4)
C96 C91 C92 C93 -3.1(5)
B2 C91 C92 C93 171.0(3)
F92 C92 C93 F93 2.8(5)
C91 C92 C93 F93 -176.9(3)
F92 C92 C93 C94 -178.4(3)
C91 C92 C93 C94 1.9(5)
F93 C93 C94 F94 0.8(5)
C92 C93 C94 F94 -177.9(3)
F93 C93 C94 C95 179.9(3)
C92 C93 C94 C95 1.2(5)
F94 C94 C95 F95 -0.9(6)
C93 C94 C95 F95 -179.9(3)
F94 C94 C95 C96 176.4(3)
C93 C94 C95 C96 -2.7(6)
F95 C95 C96 F96 -1.7(5)
C94 C95 C96 F96 -179.0(3)
F95 C95 C96 C91 178.6(3)
C94 C95 C96 C91 1.4(6)
C92 C91 C96 F96 -178.2(3)
B2 C91 C96 F96 7.5(5)
C92 C91 C96 C95 1.4(5)
B2 C91 C96 C95 -172.8(3)
N3 B2 C101 C102 -68.5(3)
C91 B2 C101 C102 169.3(3)
N3 B2 C101 C106 111.4(3)
C91 B2 C101 C106 -10.8(4)
C106 C101 C102 F102 -178.8(3)
B2 C101 C102 F102 1.1(4)
C106 C101 C102 C103 1.8(5)
B2 C101 C102 C103 -178.3(3)
F102 C102 C103 F103 -0.5(5)
C101 C102 C103 F103 178.9(3)
F102 C102 C103 C104 179.8(3)
C101 C102 C103 C104 -0.8(5)
F103 C103 C104 F104 0.1(5)
C102 C103 C104 F104 179.8(3)
F103 C103 C104 C105 180.0(3)
C102 C103 C104 C105 -0.4(5)
F104 C104 C105 F105 -1.2(5)
C103 C104 C105 F105 179.0(3)
F104 C104 C105 C106 -179.8(3)
C103 C104 C105 C106 0.3(5)
F105 C105 C106 F106 1.4(5)
C104 C105 C106 F106 180.0(3)
F105 C105 C106 C101 -177.9(3)
C104 C105 C106 C101 0.8(5)
C102 C101 C106 F106 179.1(3)
B2 C101 C106 F106 -0.9(5)
C102 C101 C106 C105 -1.8(4)
B2 C101 C106 C105 178.3(3)
C116 C111 C112 C113 0.0
C111 C112 C113 C114 0.0
C112 C113 C114 C115 0.0
C113 C114 C115 C116 0.0
C114 C115 C116 C111 0.0
C114 C115 C116 C117 171.0(7)
C112 C111 C116 C115 0.0
C112 C111 C116 C117 -172.0(6)
